data_2205269
loop_
_publ_author_name
'Odoko, Mamiko'
'Okabe, Nobuo'

_publ_section_title
;\m-Oxo-\k^2^<i>O</i>:<i>O</i>-bis[bis(1,10-phenanthroline-\k^2^<i>N</i>,<i>N</i>')(sulfato-\k<i>O</i>)iron(III)]
 octahydrate
;
_journal_issue 3
_journal_name_full 'Acta Crystallographica Section E'
_journal_page_first m587
_journal_page_last m589
_journal_paper_doi 10.1107/S1600536805005660
_journal_volume 61
_journal_year 2005
_chemical_formula_iupac '[Fe2 O (S O4)2 (C12 H8 N2)4], 8H2 O'
_chemical_formula_moiety 'C48 H32 Fe2 N8 O9 S2, 8H2 O'
_chemical_formula_sum 'C48 H48 Fe2 N8 O17 S2'
_chemical_formula_weight 1184.78
_chemical_name_systematic
;
\m-Oxo-\k^2^O:O-bis[bis(1,10-phenanthroline-\k^2^N,N')(sulfato-\kO)iron(III)]
octahydrate
;
_space_group_IT_number 15
_symmetry_cell_setting monoclinic
_symmetry_space_group_name_Hall '-C 2yc'
_symmetry_space_group_name_H-M 'C 1 2/c 1'
_cell_angle_alpha 90.00
_cell_angle_beta 97.51(3)
_cell_angle_gamma 90.00
_cell_formula_units_Z 4
_cell_length_a 21.645(8)
_cell_length_b 14.150(10)
_cell_length_c 16.480(10)
_cell_measurement_reflns_used 19250
_cell_measurement_temperature 296.0
_cell_measurement_theta_max 27.49
_cell_measurement_theta_min 3.08
_cell_volume 5004(5)
_computing_cell_refinement PROCESS-AUTO
_computing_data_collection 'PROCESS-AUTO (Rigaku Corporation, 1998)'
_computing_data_reduction 'CrystalStructure (Rigaku/MSC, 2004)'
_computing_molecular_graphics 'Ortep-3 for Windows (Farrugia, 1997) and ORTEPII (Johnson, 1976)'
_computing_publication_material 'SHELXL97 and CrystalStructure'
_computing_structure_refinement 'SHELXL97 (Sheldrick, 1997)'
_computing_structure_solution 'SHELXS97 (Sheldrick, 1997)'
_diffrn_detector_area_resol_mean 10
_diffrn_measured_fraction_theta_full 1.0000
_diffrn_measured_fraction_theta_max 1.0000
_diffrn_measurement_device_type 'Rigaku R-AXIS RAPID'
_diffrn_measurement_method \w
_diffrn_radiation_type 'Mo K\a'
_diffrn_radiation_wavelength 0.7107
_diffrn_reflns_av_R_equivalents 0.028
_diffrn_reflns_limit_h_max 27
_diffrn_reflns_limit_h_min -28
_diffrn_reflns_limit_k_max 18
_diffrn_reflns_limit_k_min -16
_diffrn_reflns_limit_l_max 21
_diffrn_reflns_limit_l_min -21
_diffrn_reflns_number 24059
_diffrn_reflns_theta_full 27.49
_diffrn_reflns_theta_max 27.49
_diffrn_standards_number 0
_exptl_absorpt_coefficient_mu 0.746
_exptl_absorpt_correction_T_max 0.928
_exptl_absorpt_correction_T_min 0.610
_exptl_absorpt_correction_type multi-scan
_exptl_absorpt_process_details '(ABSCOR; Higashi, 1995)'
_exptl_crystal_colour red
_exptl_crystal_density_diffrn 1.573
_exptl_crystal_density_method 'not measured'
_exptl_crystal_description platelet
_exptl_crystal_F_000 2448
_exptl_crystal_size_max 0.30
_exptl_crystal_size_mid 0.30
_exptl_crystal_size_min 0.10
_refine_diff_density_max 0.721
_refine_diff_density_min -0.323
_refine_ls_extinction_method none
_refine_ls_goodness_of_fit_ref 1.119
_refine_ls_hydrogen_treatment constr
_refine_ls_number_parameters 348
_refine_ls_number_reflns 5746
_refine_ls_R_factor_gt 0.0374
_refine_ls_shift/su_max 0.000
_refine_ls_structure_factor_coef F
_refine_ls_weighting_details 'calc w=1/[\s^2^(Fo^2^)+(0.0707P)^2^] where P=(Fo^2^+2Fc^2^)/3'
_refine_ls_weighting_scheme calc
_refine_ls_wR_factor_ref 0.1156
_reflns_number_gt 4674
_reflns_number_total 5762
_reflns_threshold_expression F^2^>2\s(F^2^)
_cod_data_source_file hb6149.cif
_cod_data_source_block I
_cod_original_sg_symbol_H-M 'C 2/c'
_cod_database_code 2205269

loop_
_symmetry_equiv_pos_site_id
_symmetry_equiv_pos_as_xyz
1 'x, y, z'
2 '-x, y, -z+1/2'
3 'x+1/2, y+1/2, z'
4 '-x+1/2, y+1/2, -z+1/2'
5 '-x, -y, -z'
6 'x, -y, z-1/2'
7 '-x+1/2, -y+1/2, -z'
8 'x+1/2, -y+1/2, z-1/2'

loop_
_atom_site_label
_atom_site_fract_x
_atom_site_fract_y
_atom_site_fract_z
_atom_site_U_iso_or_equiv
_atom_site_adp_type
_atom_site_calc_flag
_atom_site_refinement_flags
_atom_site_occupancy
_atom_site_type_symbol
Fe1 0.448197(11) 0.235241(19) 0.156925(16) 0.02674(10) Uani d . 1 Fe
S1 0.33439(2) 0.07580(4) 0.16860(3) 0.03617(14) Uani d . 1 S
N1 0.50709(7) 0.15796(11) 0.08668(10) 0.0316(4) Uani d . 1 N
N2 0.39983(8) 0.24332(12) 0.02855(11) 0.0361(4) Uani d . 1 N
N3 0.38934(7) 0.34715(12) 0.19106(11) 0.0349(4) Uani d . 1 N
N4 0.49446(7) 0.36811(12) 0.12191(10) 0.0330(4) Uani d . 1 N
C1 0.55980(9) 0.11569(15) 0.11758(13) 0.0379(5) Uani d . 1 C
H1 0.5724 0.1188 0.1737 0.045 Uiso calc R 1 H
C2 0.59674(10) 0.06677(16) 0.06834(16) 0.0467(6) Uani d . 1 C
H2 0.6334 0.0378 0.0918 0.056 Uiso calc R 1 H
C3 0.57940(10) 0.06134(16) -0.01335(16) 0.0483(6) Uani d . 1 C
H3 0.6041 0.0290 -0.0463 0.058 Uiso calc R 1 H
C4 0.52396(10) 0.10473(16) -0.04812(13) 0.0414(5) Uani d . 1 C
C5 0.48887(9) 0.15285(14) 0.00502(12) 0.0335(4) Uani d . 1 C
C6 0.50031(13) 0.10071(19) -0.13326(15) 0.0555(6) Uani d . 1 C
H6 0.5234 0.0704 -0.1693 0.067 Uiso calc R 1 H
C7 0.44525(13) 0.1399(2) -0.16210(14) 0.0569(7) Uani d . 1 C
H7 0.4307 0.1351 -0.2176 0.068 Uiso calc R 1 H
C8 0.43076(9) 0.19677(15) -0.02613(12) 0.0361(4) Uani d . 1 C
C9 0.40845(11) 0.18881(17) -0.10965(13) 0.0468(5) Uani d . 1 C
C10 0.35023(12) 0.2316(2) -0.13589(16) 0.0586(7) Uani d . 1 C
H10 0.3332 0.2282 -0.1906 0.070 Uiso calc R 1 H
C11 0.31907(12) 0.2776(2) -0.08130(18) 0.0627(8) Uani d . 1 C
H11 0.2806 0.3053 -0.0983 0.075 Uiso calc R 1 H
C12 0.34557(10) 0.28289(19) 0.00071(16) 0.0503(6) Uani d . 1 C
H12 0.3242 0.3156 0.0373 0.060 Uiso calc R 1 H
C13 0.33782(9) 0.33558(17) 0.22652(16) 0.0476(6) Uani d . 1 C
H13 0.3239 0.2746 0.2349 0.057 Uiso calc R 1 H
C14 0.30446(10) 0.4118(2) 0.25121(18) 0.0592(7) Uani d . 1 C
H14 0.2686 0.4013 0.2753 0.071 Uiso calc R 1 H
C15 0.32394(10) 0.50133(19) 0.24034(16) 0.0558(7) Uani d . 1 C
H15 0.3018 0.5523 0.2574 0.067 Uiso calc R 1 H
C16 0.37786(10) 0.51648(16) 0.20316(14) 0.0440(5) Uani d . 1 C
C17 0.40940(9) 0.43640(14) 0.17970(12) 0.0345(4) Uani d . 1 C
C18 0.40167(12) 0.60826(17) 0.18858(17) 0.0570(7) Uani d . 1 C
H18 0.3807 0.6616 0.2035 0.068 Uiso calc R 1 H
C19 0.45428(12) 0.61850(17) 0.15343(16) 0.0566(7) Uani d . 1 C
H19 0.4686 0.6790 0.1440 0.068 Uiso calc R 1 H
C20 0.46562(9) 0.44764(14) 0.14281(12) 0.0328(4) Uani d . 1 C
C21 0.48838(10) 0.53868(16) 0.13038(14) 0.0429(5) Uani d . 1 C
C22 0.54391(11) 0.54478(17) 0.09527(15) 0.0506(6) Uani d . 1 C
H22 0.5607 0.6037 0.0858 0.061 Uiso calc R 1 H
C23 0.57324(11) 0.46508(18) 0.07511(15) 0.0498(6) Uani d . 1 C
H23 0.6103 0.4688 0.0524 0.060 Uiso calc R 1 H
C24 0.54687(9) 0.37721(16) 0.08908(13) 0.0404(5) Uani d . 1 C
H24 0.5670 0.3228 0.0747 0.048 Uiso calc R 1 H
O1 0.5000 0.22734(14) 0.2500 0.0327(4) Uani d S 1 O
O2 0.39301(6) 0.13249(12) 0.17751(10) 0.0480(4) Uani d . 1 O
O3 0.30950(9) 0.07463(16) 0.08207(12) 0.0716(6) Uani d . 1 O
O4 0.29129(8) 0.12199(14) 0.21557(12) 0.0662(5) Uani d . 1 O
O5 0.35047(10) -0.01839(14) 0.19729(14) 0.0755(6) Uani d . 1 O
O6 0.65923(10) 0.27704(16) 0.01107(14) 0.0785(6) Uani d . 1 O
H6A 0.6823 0.3352 0.0144 0.118 Uiso d . 1 H
H6B 0.6817 0.2517 0.0621 0.118 Uiso d . 1 H
O7 0.33012(10) 0.80290(14) 0.14348(13) 0.0800(6) Uani d . 1 O
H7A 0.3356 0.8059 0.0878 0.120 Uiso d . 1 H
H7B 0.3302 0.8670 0.1569 0.120 Uiso d . 1 H
O8 0.26628(9) 0.17109(16) 0.36922(12) 0.0776(6) Uani d . 1 O
H8A 0.2407 0.2220 0.3499 0.116 Uiso d . 1 H
H8B 0.2818 0.1517 0.3214 0.116 Uiso d . 1 H
O9 0.71972(11) 0.45814(19) -0.01203(15) 0.0986(8) Uani d . 1 O
H9A 0.7332 0.4198 -0.0469 0.148 Uiso d . 1 H
H9B 0.7507 0.4852 0.0306 0.148 Uiso d . 1 H

loop_
_atom_site_aniso_label
_atom_site_aniso_U_11
_atom_site_aniso_U_22
_atom_site_aniso_U_33
_atom_site_aniso_U_12
_atom_site_aniso_U_13
_atom_site_aniso_U_23
Fe1 0.02583(15) 0.02842(17) 0.02706(16) 0.00099(10) 0.00752(11) -0.00065(10)
S1 0.0329(2) 0.0355(3) 0.0412(3) -0.00635(19) 0.0092(2) -0.0055(2)
N1 0.0323(8) 0.0320(9) 0.0318(8) 0.0010(6) 0.0089(6) -0.0042(7)
N2 0.0327(8) 0.0392(10) 0.0360(9) 0.0005(7) 0.0036(7) 0.0019(7)
N3 0.0314(8) 0.0341(9) 0.0411(9) 0.0030(7) 0.0112(7) -0.0027(7)
N4 0.0342(8) 0.0319(9) 0.0341(9) -0.0002(6) 0.0086(7) 0.0027(7)
C1 0.0341(10) 0.0379(12) 0.0419(11) 0.0039(8) 0.0059(8) -0.0031(9)
C2 0.0359(10) 0.0409(13) 0.0655(16) 0.0046(9) 0.0148(10) -0.0056(11)
C3 0.0517(12) 0.0399(13) 0.0593(15) -0.0017(10) 0.0302(11) -0.0097(11)
C4 0.0523(12) 0.0355(12) 0.0405(12) -0.0083(9) 0.0215(10) -0.0070(9)
C5 0.0391(10) 0.0305(10) 0.0326(10) -0.0070(8) 0.0113(8) -0.0013(8)
C6 0.0783(17) 0.0548(15) 0.0377(12) -0.0127(13) 0.0243(12) -0.0094(11)
C7 0.0822(18) 0.0607(17) 0.0292(11) -0.0199(14) 0.0122(11) -0.0073(11)
C8 0.0410(10) 0.0350(11) 0.0330(10) -0.0079(8) 0.0069(8) 0.0012(9)
C9 0.0581(13) 0.0462(14) 0.0350(11) -0.0157(11) 0.0014(10) 0.0039(10)
C10 0.0607(16) 0.0711(18) 0.0401(13) -0.0165(13) -0.0085(12) 0.0099(12)
C11 0.0408(13) 0.080(2) 0.0618(17) -0.0010(12) -0.0122(12) 0.0198(15)
C12 0.0366(11) 0.0614(16) 0.0525(14) 0.0024(10) 0.0039(10) 0.0064(12)
C13 0.0385(11) 0.0454(13) 0.0630(15) -0.0012(9) 0.0216(10) -0.0086(11)
C14 0.0372(11) 0.0631(18) 0.082(2) 0.0068(11) 0.0257(12) -0.0130(15)
C15 0.0450(12) 0.0544(16) 0.0687(17) 0.0204(11) 0.0101(11) -0.0133(13)
C16 0.0452(11) 0.0373(12) 0.0487(13) 0.0125(9) 0.0036(10) -0.0044(10)
C17 0.0357(9) 0.0328(11) 0.0341(10) 0.0063(8) 0.0013(8) -0.0012(8)
C18 0.0664(15) 0.0302(12) 0.0734(17) 0.0130(11) 0.0051(13) -0.0060(12)
C19 0.0765(17) 0.0261(12) 0.0656(17) 0.0011(11) 0.0035(14) 0.0031(11)
C20 0.0361(9) 0.0308(10) 0.0306(10) 0.0003(8) 0.0005(8) 0.0030(8)
C21 0.0515(12) 0.0344(11) 0.0412(12) -0.0040(9) -0.0003(10) 0.0047(9)
C22 0.0590(14) 0.0398(13) 0.0522(14) -0.0160(11) 0.0041(11) 0.0087(11)
C23 0.0454(12) 0.0561(15) 0.0496(14) -0.0136(11) 0.0124(10) 0.0065(11)
C24 0.0364(10) 0.0419(12) 0.0447(12) -0.0034(9) 0.0124(9) 0.0029(10)
O1 0.0343(10) 0.0362(11) 0.0278(10) 0.000 0.0051(8) 0.000
O2 0.0380(8) 0.0503(10) 0.0575(10) -0.0141(7) 0.0128(7) 0.0011(8)
O3 0.0689(12) 0.0874(16) 0.0540(11) -0.0039(10) -0.0088(9) -0.0179(10)
O4 0.0576(10) 0.0730(14) 0.0757(13) -0.0106(9) 0.0379(9) -0.0194(10)
O5 0.0836(13) 0.0445(11) 0.0975(16) -0.0049(9) 0.0084(11) 0.0160(10)
O6 0.0705(13) 0.0822(16) 0.0861(16) 0.0051(11) 0.0228(11) 0.0063(12)
O7 0.1130(17) 0.0476(12) 0.0805(14) -0.0060(11) 0.0166(12) 0.0011(11)
O8 0.0810(13) 0.0933(17) 0.0595(12) 0.0179(12) 0.0134(10) -0.0048(11)
O9 0.0826(15) 0.117(2) 0.0934(18) -0.0277(14) 0.0011(13) -0.0303(15)

loop_
_atom_type_symbol
_atom_type_description
_atom_type_scat_dispersion_real
_atom_type_scat_dispersion_imag
_atom_type_scat_source
C C 0.003 0.002
;
International Tables for Crystallography
(1992, Vol. C, Tables 4.2.6.8 and 6.1.1.4)
;
H H 0.000 0.000
;
International Tables for Crystallography
(1992, Vol. C, Table 6.1.1.4)
;
Fe Fe 0.346 0.844
;
International Tables for Crystallography
(1992, Vol. C, Tables 4.2.6.8 and 6.1.1.4)
;
N N 0.006 0.003
;
International Tables for Crystallography
(1992, Vol. C, Tables 4.2.6.8 and 6.1.1.4)
;
O O 0.011 0.006
;
International Tables for Crystallography
(1992, Vol. C, Tables 4.2.6.8 and 6.1.1.4)
;
S S 0.125 0.123
;
International Tables for Crystallography
(1992, Vol. C, Tables 4.2.6.8 and 6.1.1.4)
;

loop_
_geom_angle_atom_site_label_1
_geom_angle_atom_site_label_2
_geom_angle_atom_site_label_3
_geom_angle_site_symmetry_3
_geom_angle
_geom_angle_publ_flag
O1 Fe1 O2 . 97.77(8) yes
O1 Fe1 N1 . 94.68(7) yes
O2 Fe1 N1 . 97.83(9) y
O1 Fe1 N3 . 98.55(7) yes
O2 Fe1 N3 . 96.11(9) y
N1 Fe1 N3 . 159.28(7) y
O1 Fe1 N2 . 168.97(5) yes
O2 Fe1 N2 . 88.90(7) y
N1 Fe1 N2 . 75.64(8) yes
N3 Fe1 N2 . 89.41(7) y
O1 Fe1 N4 . 91.27(7) yes
O2 Fe1 N4 . 168.56(6) y
N1 Fe1 N4 . 88.36(8) y
N3 Fe1 N4 . 75.52(9) yes
N2 Fe1 N4 . 83.30(7) y
O5 S1 O4 . 112.82(14) ?
O5 S1 O3 . 110.67(13) ?
O4 S1 O3 . 110.34(13) ?
O5 S1 O2 . 107.39(12) ?
O4 S1 O2 . 107.74(11) ?
O3 S1 O2 . 107.66(12) ?
C1 N1 C5 . 118.73(17) ?
C1 N1 Fe1 . 124.54(14) ?
C5 N1 Fe1 . 116.73(13) ?
C12 N2 C8 . 117.7(2) ?
C12 N2 Fe1 . 129.18(17) ?
C8 N2 Fe1 . 113.05(13) ?
C13 N3 C17 . 118.39(18) ?
C13 N3 Fe1 . 125.52(15) ?
C17 N3 Fe1 . 115.95(14) ?
C24 N4 C20 . 118.10(18) ?
C24 N4 Fe1 . 128.45(15) ?
C20 N4 Fe1 . 113.30(14) ?
N1 C1 C2 . 121.9(2) ?
N1 C1 H1 . 119.0 ?
C2 C1 H1 . 119.0 ?
C3 C2 C1 . 120.1(2) ?
C3 C2 H2 . 119.9 ?
C1 C2 H2 . 119.9 ?
C2 C3 C4 . 119.6(2) ?
C2 C3 H3 . 120.2 ?
C4 C3 H3 . 120.2 ?
C3 C4 C5 . 117.4(2) ?
C3 C4 C6 . 124.1(2) ?
C5 C4 C6 . 118.4(2) ?
N1 C5 C4 . 122.23(19) ?
N1 C5 C8 . 117.39(18) ?
C4 C5 C8 . 120.36(19) ?
C7 C6 C4 . 121.2(2) ?
C7 C6 H6 . 119.4 ?
C4 C6 H6 . 119.4 ?
C6 C7 C9 . 121.7(2) ?
C6 C7 H7 . 119.2 ?
C9 C7 H7 . 119.2 ?
N2 C8 C9 . 123.6(2) ?
N2 C8 C5 . 117.15(18) ?
C9 C8 C5 . 119.3(2) ?
C8 C9 C10 . 116.4(2) ?
C8 C9 C7 . 119.0(2) ?
C10 C9 C7 . 124.6(2) ?
C11 C10 C9 . 120.2(2) ?
C11 C10 H10 . 119.9 ?
C9 C10 H10 . 119.9 ?
C10 C11 C12 . 119.2(2) ?
C10 C11 H11 . 120.4 ?
C12 C11 H11 . 120.4 ?
N2 C12 C11 . 122.9(2) ?
N2 C12 H12 . 118.5 ?
C11 C12 H12 . 118.5 ?
N3 C13 C14 . 122.0(2) ?
N3 C13 H13 . 119.0 ?
C14 C13 H13 . 119.0 ?
C15 C14 C13 . 120.3(2) ?
C15 C14 H14 . 119.8 ?
C13 C14 H14 . 119.8 ?
C14 C15 C16 . 119.4(2) ?
C14 C15 H15 . 120.3 ?
C16 C15 H15 . 120.3 ?
C17 C16 C15 . 117.3(2) ?
C17 C16 C18 . 119.2(2) ?
C15 C16 C18 . 123.4(2) ?
N3 C17 C16 . 122.5(2) ?
N3 C17 C20 . 117.72(17) ?
C16 C17 C20 . 119.8(2) ?
C19 C18 C16 . 120.8(2) ?
C19 C18 H18 . 119.6 ?
C16 C18 H18 . 119.6 ?
C18 C19 C21 . 121.5(2) ?
C18 C19 H19 . 119.2 ?
C21 C19 H19 . 119.2 ?
N4 C20 C21 . 122.9(2) ?
N4 C20 C17 . 117.36(17) ?
C21 C20 C17 . 119.71(19) ?
C22 C21 C20 . 116.9(2) ?
C22 C21 C19 . 124.2(2) ?
C20 C21 C19 . 118.9(2) ?
C23 C22 C21 . 120.2(2) ?
C23 C22 H22 . 119.9 ?
C21 C22 H22 . 119.9 ?
C22 C23 C24 . 119.0(2) ?
C22 C23 H23 . 120.5 ?
C24 C23 H23 . 120.5 ?
N4 C24 C23 . 122.9(2) ?
N4 C24 H24 . 118.6 ?
C23 C24 H24 . 118.6 ?
Fe1 O1 Fe1 2_655 172.81(12) yes
S1 O2 Fe1 . 157.08(11) ?
H6A O6 H6B . 93.92 ?
H7A O7 H7B . 100.92 ?
H8A O8 H8B . 101.50 ?
H9A O9 H9B . 117.35 ?

loop_
_geom_bond_atom_site_label_1
_geom_bond_atom_site_label_2
_geom_bond_site_symmetry_2
_geom_bond_distance
_geom_bond_publ_flag
Fe1 O1 . 1.7811(11) yes
Fe1 O2 . 1.9393(19) yes
Fe1 N1 . 2.1320(18) yes
Fe1 N3 . 2.152(2) yes
Fe1 N2 . 2.237(2) yes
Fe1 N4 . 2.240(2) yes
S1 O5 . 1.441(2) ?
S1 O4 . 1.4438(18) ?
S1 O3 . 1.457(2) ?
S1 O2 . 1.4920(16) ?
N1 C1 . 1.329(3) ?
N1 C5 . 1.354(3) ?
N2 C12 . 1.328(3) ?
N2 C8 . 1.361(3) ?
N3 C13 . 1.335(3) ?
N3 C17 . 1.356(3) ?
N4 C24 . 1.325(3) ?
N4 C20 . 1.353(3) ?
C1 C2 . 1.395(3) ?
C1 H1 . 0.9300 ?
C2 C3 . 1.352(4) ?
C2 H2 . 0.9300 ?
C3 C4 . 1.402(3) ?
C3 H3 . 0.9300 ?
C4 C5 . 1.408(3) ?
C4 C6 . 1.430(3) ?
C5 C8 . 1.436(3) ?
C6 C7 . 1.344(4) ?
C6 H6 . 0.9300 ?
C7 C9 . 1.428(4) ?
C7 H7 . 0.9300 ?
C8 C9 . 1.402(3) ?
C9 C10 . 1.413(4) ?
C10 C11 . 1.359(4) ?
C10 H10 . 0.9300 ?
C11 C12 . 1.399(4) ?
C11 H11 . 0.9300 ?
C12 H12 . 0.9300 ?
C13 C14 . 1.388(3) ?
C13 H13 . 0.9300 ?
C14 C15 . 1.354(4) ?
C14 H14 . 0.9300 ?
C15 C16 . 1.404(3) ?
C15 H15 . 0.9300 ?
C16 C17 . 1.403(3) ?
C16 C18 . 1.429(4) ?
C17 C20 . 1.438(3) ?
C18 C19 . 1.351(4) ?
C18 H18 . 0.9300 ?
C19 C21 . 1.427(4) ?
C19 H19 . 0.9300 ?
C20 C21 . 1.404(3) ?
C21 C22 . 1.403(3) ?
C22 C23 . 1.356(4) ?
C22 H22 . 0.9300 ?
C23 C24 . 1.399(3) ?
C23 H23 . 0.9300 ?
C24 H24 . 0.9300 ?
O1 Fe1 2_655 1.7811(11) ?
O6 H6A . 0.961 ?
O6 H6B . 0.982 ?
O7 H7A . 0.941 ?
O7 H7B . 0.934 ?
O8 H8A . 0.938 ?
O8 H8B . 0.937 ?
O9 H9A . 0.868 ?
O9 H9B . 0.983 ?

loop_
_geom_hbond_atom_site_label_D
_geom_hbond_atom_site_label_H
_geom_hbond_atom_site_label_A
_geom_hbond_site_symmetry_A
_geom_hbond_distance_DH
_geom_hbond_distance_HA
_geom_hbond_distance_DA
_geom_hbond_angle_DHA
O6 H6A O9 . 0.96 1.99 2.925(4) 164
O6 H6B O8 2_655 0.98 1.88 2.812(3) 158
O7 H7A O6 5_665 0.94 2.02 2.823(4) 142
O7 H7B O5 1_565 0.93 1.79 2.696(4) 164
O8 H8A O7 4_545 0.94 1.93 2.786(3) 151
O8 H8B O4 . 0.94 1.83 2.747(3) 165
O9 H9A O8 8 0.87 2.08 2.950(4) 179
O9 H9B O3 3 0.98 1.91 2.847(3) 158

loop_
_geom_torsion_atom_site_label_1
_geom_torsion_atom_site_label_2
_geom_torsion_atom_site_label_3
_geom_torsion_atom_site_label_4
_geom_torsion
O1 Fe1 N1 C1 5.99(17)
O2 Fe1 N1 C1 -92.53(17)
N3 Fe1 N1 C1 135.61(19)
N2 Fe1 N1 C1 -179.37(17)
N4 Fe1 N1 C1 97.13(17)
O1 Fe1 N1 C5 -173.65(14)
O2 Fe1 N1 C5 87.83(14)
N3 Fe1 N1 C5 -44.0(2)
N2 Fe1 N1 C5 0.99(13)
N4 Fe1 N1 C5 -82.51(14)
O1 Fe1 N2 C12 -153.6(4)
O2 Fe1 N2 C12 78.9(2)
N1 Fe1 N2 C12 177.3(2)
N3 Fe1 N2 C12 -17.2(2)
N4 Fe1 N2 C12 -92.7(2)
O1 Fe1 N2 C8 29.5(5)
O2 Fe1 N2 C8 -98.01(16)
N1 Fe1 N2 C8 0.36(13)
N3 Fe1 N2 C8 165.87(14)
N4 Fe1 N2 C8 90.38(15)
O1 Fe1 N3 C13 -89.78(19)
O2 Fe1 N3 C13 9.05(19)
N1 Fe1 N3 C13 141.15(19)
N2 Fe1 N3 C13 97.89(19)
N4 Fe1 N3 C13 -178.9(2)
O1 Fe1 N3 C17 85.83(15)
O2 Fe1 N3 C17 -175.34(14)
N1 Fe1 N3 C17 -43.2(2)
N2 Fe1 N3 C17 -86.50(15)
N4 Fe1 N3 C17 -3.27(13)
O1 Fe1 N4 C24 80.27(18)
O2 Fe1 N4 C24 -137.4(3)
N1 Fe1 N4 C24 -14.37(17)
N3 Fe1 N4 C24 178.77(18)
N2 Fe1 N4 C24 -90.10(18)
O1 Fe1 N4 C20 -95.23(13)
O2 Fe1 N4 C20 47.1(4)
N1 Fe1 N4 C20 170.13(13)
N3 Fe1 N4 C20 3.27(12)
N2 Fe1 N4 C20 94.40(14)
C5 N1 C1 C2 0.2(3)
Fe1 N1 C1 C2 -179.40(16)
N1 C1 C2 C3 0.1(3)
C1 C2 C3 C4 -0.3(3)
C2 C3 C4 C5 0.3(3)
C2 C3 C4 C6 -177.9(2)
C1 N1 C5 C4 -0.3(3)
Fe1 N1 C5 C4 179.38(15)
C1 N1 C5 C8 178.14(18)
Fe1 N1 C5 C8 -2.2(2)
C3 C4 C5 N1 0.0(3)
C6 C4 C5 N1 178.29(19)
C3 C4 C5 C8 -178.34(18)
C6 C4 C5 C8 -0.1(3)
C3 C4 C6 C7 176.7(2)
C5 C4 C6 C7 -1.5(3)
C4 C6 C7 C9 1.2(4)
C12 N2 C8 C9 0.2(3)
Fe1 N2 C8 C9 177.48(16)
C12 N2 C8 C5 -178.93(19)
Fe1 N2 C8 C5 -1.6(2)
N1 C5 C8 N2 2.6(3)
C4 C5 C8 N2 -178.99(18)
N1 C5 C8 C9 -176.57(18)
C4 C5 C8 C9 1.9(3)
N2 C8 C9 C10 -0.7(3)
C5 C8 C9 C10 178.4(2)
N2 C8 C9 C7 178.8(2)
C5 C8 C9 C7 -2.2(3)
C6 C7 C9 C8 0.6(4)
C6 C7 C9 C10 -180.0(2)
C8 C9 C10 C11 0.2(4)
C7 C9 C10 C11 -179.2(3)
C9 C10 C11 C12 0.6(4)
C8 N2 C12 C11 0.8(3)
Fe1 N2 C12 C11 -176.04(19)
C10 C11 C12 N2 -1.2(4)
C17 N3 C13 C14 0.5(3)
Fe1 N3 C13 C14 175.98(18)
N3 C13 C14 C15 -0.5(4)
C13 C14 C15 C16 0.6(4)
C14 C15 C16 C17 -0.6(4)
C14 C15 C16 C18 179.5(2)
C13 N3 C17 C16 -0.5(3)
Fe1 N3 C17 C16 -176.45(15)
C13 N3 C17 C20 178.86(19)
Fe1 N3 C17 C20 2.9(2)
C15 C16 C17 N3 0.6(3)
C18 C16 C17 N3 -179.5(2)
C15 C16 C17 C20 -178.8(2)
C18 C16 C17 C20 1.1(3)
C17 C16 C18 C19 -0.7(4)
C15 C16 C18 C19 179.2(2)
C16 C18 C19 C21 -0.7(4)
C24 N4 C20 C21 0.7(3)
Fe1 N4 C20 C21 176.75(15)
C24 N4 C20 C17 -178.91(18)
Fe1 N4 C20 C17 -2.9(2)
N3 C17 C20 N4 0.1(3)
C16 C17 C20 N4 179.51(18)
N3 C17 C20 C21 -179.56(18)
C16 C17 C20 C21 -0.2(3)
N4 C20 C21 C22 -0.6(3)
C17 C20 C21 C22 179.07(19)
N4 C20 C21 C19 179.17(19)
C17 C20 C21 C19 -1.2(3)
C18 C19 C21 C22 -178.6(2)
C18 C19 C21 C20 1.6(3)
C20 C21 C22 C23 -0.2(3)
C19 C21 C22 C23 -179.9(2)
C21 C22 C23 C24 0.7(4)
C20 N4 C24 C23 -0.2(3)
Fe1 N4 C24 C23 -175.48(15)
C22 C23 C24 N4 -0.5(3)
O5 S1 O2 Fe1 159.1(3)
O4 S1 O2 Fe1 -79.1(3)
O3 S1 O2 Fe1 39.9(3)
O1 Fe1 O2 S1 158.1(3)
N1 Fe1 O2 S1 -106.0(3)
N3 Fe1 O2 S1 58.6(3)
N2 Fe1 O2 S1 -30.7(3)
N4 Fe1 O2 S1 16.2(6)
